data_2223751
loop_
_publ_author_name
'Wen, Liyuan'
'Yin, Handong'
'Li, Wenkuan'
'Li, Kang'

_publ_section_title
;
 <i>N</i>'-[(<i>E</i>)-3-Pyridylmethylidene]benzohydrazide
;
_journal_coeditor_code GK2228
_journal_issue 11
_journal_name_full 'Acta Crystallographica Section E'
_journal_page_first o2623
_journal_paper_doi 10.1107/S160053680903894X
_journal_volume 65
_journal_year 2009
_chemical_formula_iupac 'C13 H11 N3 O'
_chemical_formula_moiety 'C13 H11 N3 O'
_chemical_formula_sum 'C13 H11 N3 O'
_chemical_formula_weight 225.25
_chemical_name_systematic
;
<i>N</i>'-[(<i>E</i>)-3-Pyridylmethylidene]benzohydrazide
;
_space_group_IT_number 19
_symmetry_cell_setting orthorhombic
_symmetry_space_group_name_Hall 'P 2ac 2ab'
_symmetry_space_group_name_H-M 'P 21 21 21'
_atom_sites_solution_hydrogens geom
_atom_sites_solution_primary direct
_atom_sites_solution_secondary difmap
_audit_creation_method SHELXL-97
_cell_angle_alpha 90.00
_cell_angle_beta 90.00
_cell_angle_gamma 90.00
_cell_formula_units_Z 4
_cell_length_a 7.6193(13)
_cell_length_b 10.6291(17)
_cell_length_c 13.530(2)
_cell_measurement_reflns_used 764
_cell_measurement_temperature 298(2)
_cell_measurement_theta_max 25.13
_cell_measurement_theta_min 2.44
_cell_volume 1095.7(3)
_computing_cell_refinement 'SAINT (Siemens, 1996)'
_computing_data_collection 'SMART (Siemens, 1996)'
_computing_data_reduction 'SAINT (Siemens, 1996)'
_computing_molecular_graphics 'SHELXTL (Sheldrick, 2008)'
_computing_publication_material 'SHELXTL (Sheldrick, 2008)'
_computing_structure_refinement 'SHELXL97 (Sheldrick, 2008)'
_computing_structure_solution 'SHELXS97 (Sheldrick, 2008)'
_diffrn_ambient_temperature 298(2)
_diffrn_measured_fraction_theta_full 1.000
_diffrn_measured_fraction_theta_max 1.000
_diffrn_measurement_device_type 'Siemens SMART CCD'
_diffrn_measurement_method '\f and \w'
_diffrn_radiation_monochromator graphite
_diffrn_radiation_source 'fine-focus sealed tube'
_diffrn_radiation_type MoK\a
_diffrn_radiation_wavelength 0.71073
_diffrn_reflns_av_R_equivalents 0.0727
_diffrn_reflns_av_sigmaI/netI 0.0615
_diffrn_reflns_limit_h_max 8
_diffrn_reflns_limit_h_min -9
_diffrn_reflns_limit_k_max 11
_diffrn_reflns_limit_k_min -12
_diffrn_reflns_limit_l_max 16
_diffrn_reflns_limit_l_min -12
_diffrn_reflns_number 5473
_diffrn_reflns_theta_full 25.01
_diffrn_reflns_theta_max 25.01
_diffrn_reflns_theta_min 2.44
_diffrn_standards_decay_% 0
_diffrn_standards_interval_count 0
_diffrn_standards_interval_time 0
_diffrn_standards_number 0
_exptl_absorpt_coefficient_mu 0.090
_exptl_absorpt_correction_T_max 0.9928
_exptl_absorpt_correction_T_min 0.9813
_exptl_absorpt_correction_type multi-scan
_exptl_absorpt_process_details '(SADABS; Sheldrick, 1996)'
_exptl_crystal_colour yellow
_exptl_crystal_density_diffrn 1.365
_exptl_crystal_density_method 'not measured'
_exptl_crystal_description block
_exptl_crystal_F_000 472
_exptl_crystal_size_max 0.21
_exptl_crystal_size_mid 0.18
_exptl_crystal_size_min 0.08
_refine_diff_density_max 0.201
_refine_diff_density_min -0.198
_refine_ls_extinction_method none
_refine_ls_goodness_of_fit_ref 1.178
_refine_ls_hydrogen_treatment constr
_refine_ls_matrix_type full
_refine_ls_number_parameters 154
_refine_ls_number_reflns 1136
_refine_ls_number_restraints 0
_refine_ls_restrained_S_all 1.178
_refine_ls_R_factor_all 0.1201
_refine_ls_R_factor_gt 0.0417
_refine_ls_shift/su_max 0.000
_refine_ls_shift/su_mean 0.000
_refine_ls_structure_factor_coef Fsqd
_refine_ls_weighting_details 'calc w=1/[\s^2^(Fo^2^)+(0.0242P)^2^+0.2399P] where P=(Fo^2^+2Fc^2^)/3'
_refine_ls_weighting_scheme calc
_refine_ls_wR_factor_gt 0.0757
_refine_ls_wR_factor_ref 0.1043
_reflns_number_gt 612
_reflns_number_total 1136
_reflns_threshold_expression I>2\s(I)
_cod_data_source_file gk2228.cif
_cod_data_source_block I
_cod_depositor_comments
;
The following automatic conversions were performed:
'_symmetry_cell_setting' value 'Orthorhombic' changed to 'orthorhombic'
according to '/home/saulius/struct/CIF-dictionaries/cif_core.dic'
dictionary named 'cif_core.dic' version 2.4.1 from 2010-06-29.

Automatic conversion script
Id: cif_fix_enum 1527 2010-12-29 10:47:43Z saulius 

The following automatic conversions were performed:

'_symmetry_cell_setting' value 'Orthorhombic' changed to
'orthorhombic' according to
/home/saulius/struct/CIF-dictionaries/cif_core.dic dictionary named
'cif_core.dic' version 2.4.1 from 2010-06-29.

Automatic conversion script
Id: cif_fix_values 1715 2011-07-08 13:25:40Z adriana 
;
_cod_original_sg_symbol_H-M 'P 21 21 21 '
_cod_database_code 2223751
_cod_database_fobs_code 2223751

loop_
_symmetry_equiv_pos_as_xyz
'x, y, z'
'-x+1/2, -y, z+1/2'
'-x, y+1/2, -z+1/2'
'x+1/2, -y+1/2, -z'

loop_
_atom_site_type_symbol
_atom_site_label
_atom_site_fract_x
_atom_site_fract_y
_atom_site_fract_z
_atom_site_U_iso_or_equiv
_atom_site_adp_type
_atom_site_calc_flag
_atom_site_refinement_flags
_atom_site_occupancy
_atom_site_disorder_assembly
_atom_site_disorder_group
N N1 0.1276(5) 0.7488(3) 0.4106(3) 0.0430(12) Uani d . 1 . .
H H1 0.1551 0.8129 0.3750 0.052 Uiso calc R 1 . .
N N2 0.1085(5) 0.7596(4) 0.5111(3) 0.0410(11) Uani d . 1 . .
N N3 0.1881(5) 1.0185(4) 0.7966(3) 0.0450(12) Uani d . 1 . .
O O1 0.0701(5) 0.5389(3) 0.4181(2) 0.0544(10) Uani d . 1 . .
C C1 0.1015(7) 0.6334(4) 0.3688(4) 0.0386(13) Uani d . 1 . .
C C2 0.1109(6) 0.6291(4) 0.2602(3) 0.0327(12) Uani d . 1 . .
C C3 0.0535(7) 0.7257(4) 0.2001(4) 0.0438(14) Uani d . 1 . .
H H3 0.0107 0.7992 0.2285 0.053 Uiso calc R 1 . .
C C4 0.0588(7) 0.7150(5) 0.0986(4) 0.0523(15) Uani d . 1 . .
H H4 0.0175 0.7805 0.0594 0.063 Uiso calc R 1 . .
C C5 0.1247(7) 0.6078(5) 0.0548(4) 0.0559(17) Uani d . 1 . .
H H5 0.1301 0.6013 -0.0137 0.067 Uiso calc R 1 . .
C C6 0.1826(7) 0.5105(4) 0.1136(4) 0.0515(15) Uani d . 1 . .
H H6 0.2268 0.4376 0.0848 0.062 Uiso calc R 1 . .
C C7 0.1748(6) 0.5212(4) 0.2156(4) 0.0448(14) Uani d . 1 . .
H H7 0.2132 0.4547 0.2547 0.054 Uiso calc R 1 . .
C C8 0.1525(6) 0.8640(5) 0.5499(3) 0.0446(14) Uani d . 1 . .
H H8 0.1941 0.9288 0.5101 0.054 Uiso calc R 1 . .
C C9 0.1968(6) 0.9926(4) 0.6998(3) 0.0432(14) Uani d . 1 . .
H H9 0.2460 1.0533 0.6588 0.052 Uiso calc R 1 . .
C C10 0.1383(6) 0.8825(4) 0.6558(4) 0.0365(13) Uani d . 1 . .
C C11 0.0676(6) 0.7933(4) 0.7186(4) 0.0416(14) Uani d . 1 . .
H H11 0.0272 0.7173 0.6933 0.050 Uiso calc R 1 . .
C C12 0.0567(7) 0.8168(5) 0.8183(4) 0.0492(15) Uani d . 1 . .
H H12 0.0094 0.7572 0.8610 0.059 Uiso calc R 1 . .
C C13 0.1173(6) 0.9306(5) 0.8537(4) 0.0497(15) Uani d . 1 . .
H H13 0.1080 0.9465 0.9211 0.060 Uiso calc R 1 . .

loop_
_atom_site_aniso_label
_atom_site_aniso_U_11
_atom_site_aniso_U_22
_atom_site_aniso_U_33
_atom_site_aniso_U_12
_atom_site_aniso_U_13
_atom_site_aniso_U_23
N1 0.066(3) 0.036(2) 0.026(2) -0.006(2) 0.001(2) -0.0031(19)
N2 0.051(3) 0.039(2) 0.033(3) -0.002(2) 0.003(2) 0.0001(19)
N3 0.048(3) 0.046(2) 0.041(3) -0.003(2) 0.001(2) -0.008(2)
O1 0.080(3) 0.0399(19) 0.044(2) -0.009(2) -0.004(2) 0.0059(18)
C1 0.043(3) 0.036(3) 0.037(3) -0.005(3) -0.006(3) -0.003(3)
C2 0.030(3) 0.033(3) 0.035(3) -0.004(3) 0.002(3) -0.004(2)
C3 0.057(4) 0.033(3) 0.042(4) 0.004(3) 0.005(3) -0.005(3)
C4 0.063(4) 0.054(3) 0.040(4) -0.002(3) -0.007(3) 0.003(3)
C5 0.077(4) 0.056(4) 0.035(3) -0.002(3) 0.002(3) -0.006(3)
C6 0.063(4) 0.037(3) 0.055(4) 0.004(3) 0.005(3) -0.011(3)
C7 0.050(4) 0.036(3) 0.049(4) -0.004(3) 0.000(3) -0.001(3)
C8 0.057(4) 0.039(3) 0.038(3) -0.003(3) 0.001(3) 0.003(3)
C9 0.056(4) 0.038(3) 0.036(3) -0.002(3) 0.002(3) 0.000(3)
C10 0.044(3) 0.035(3) 0.030(3) -0.002(3) 0.000(3) 0.002(2)
C11 0.045(4) 0.038(3) 0.042(4) -0.002(3) 0.000(3) -0.002(3)
C12 0.060(4) 0.048(3) 0.039(3) -0.010(3) 0.004(3) 0.006(3)
C13 0.052(4) 0.061(3) 0.037(3) -0.002(3) 0.004(3) -0.006(3)

loop_
_atom_type_symbol
_atom_type_description
_atom_type_scat_dispersion_real
_atom_type_scat_dispersion_imag
_atom_type_scat_source
C C 0.0033 0.0016 'International Tables Vol C Tables 4.2.6.8 and 6.1.1.4'
H H 0.0000 0.0000 'International Tables Vol C Tables 4.2.6.8 and 6.1.1.4'
N N 0.0061 0.0033 'International Tables Vol C Tables 4.2.6.8 and 6.1.1.4'
O O 0.0106 0.0060 'International Tables Vol C Tables 4.2.6.8 and 6.1.1.4'

loop_
_geom_angle_atom_site_label_1
_geom_angle_atom_site_label_2
_geom_angle_atom_site_label_3
_geom_angle_site_symmetry_1
_geom_angle_site_symmetry_3
_geom_angle
_geom_angle_publ_flag
C1 N1 N2 . . 118.1(4) n
C1 N1 H1 . . 121.0 ?
N2 N1 H1 . . 121.0 ?
C8 N2 N1 . . 117.0(4) n
C13 N3 C9 . . 116.4(4) ?
O1 C1 N1 . . 122.5(5) ?
O1 C1 C2 . . 121.7(5) ?
N1 C1 C2 . . 115.7(4) ?
C3 C2 C7 . . 118.1(4) ?
C3 C2 C1 . . 123.4(5) ?
C7 C2 C1 . . 118.5(5) ?
C4 C3 C2 . . 121.1(5) ?
C4 C3 H3 . . 119.5 ?
C2 C3 H3 . . 119.5 ?
C3 C4 C5 . . 120.5(5) ?
C3 C4 H4 . . 119.8 ?
C5 C4 H4 . . 119.8 ?
C6 C5 C4 . . 119.2(5) ?
C6 C5 H5 . . 120.4 ?
C4 C5 H5 . . 120.4 ?
C5 C6 C7 . . 120.0(5) ?
C5 C6 H6 . . 120.0 ?
C7 C6 H6 . . 120.0 ?
C2 C7 C6 . . 121.1(5) ?
C2 C7 H7 . . 119.5 ?
C6 C7 H7 . . 119.5 ?
N2 C8 C10 . . 120.4(5) ?
N2 C8 H8 . . 119.8 ?
C10 C8 H8 . . 119.8 ?
N3 C9 C10 . . 125.2(4) ?
N3 C9 H9 . . 117.4 ?
C10 C9 H9 . . 117.4 ?
C11 C10 C9 . . 116.2(4) ?
C11 C10 C8 . . 122.9(5) ?
C9 C10 C8 . . 120.9(5) ?
C12 C11 C10 . . 120.1(5) ?
C12 C11 H11 . . 119.9 ?
C10 C11 H11 . . 119.9 ?
C11 C12 C13 . . 118.6(5) ?
C11 C12 H12 . . 120.7 ?
C13 C12 H12 . . 120.7 ?
N3 C13 C12 . . 123.4(5) ?
N3 C13 H13 . . 118.3 ?
C12 C13 H13 . . 118.3 ?

loop_
_geom_bond_atom_site_label_1
_geom_bond_atom_site_label_2
_geom_bond_site_symmetry_2
_geom_bond_distance
_geom_bond_publ_flag
N1 C1 . 1.365(5) n
N1 N2 . 1.372(5) n
N1 H1 . 0.8600 ?
N2 C8 . 1.273(6) n
N3 C13 . 1.327(6) ?
N3 C9 . 1.340(5) ?
O1 C1 . 1.229(5) ?
C1 C2 . 1.473(6) ?
C2 C3 . 1.380(6) ?
C2 C7 . 1.385(6) ?
C3 C4 . 1.378(6) ?
C3 H3 . 0.9300 ?
C4 C5 . 1.379(6) ?
C4 H4 . 0.9300 ?
C5 C6 . 1.377(6) ?
C5 H5 . 0.9300 ?
C6 C7 . 1.386(6) ?
C6 H6 . 0.9300 ?
C7 H7 . 0.9300 ?
C8 C10 . 1.451(6) ?
C8 H8 . 0.9300 ?
C9 C10 . 1.386(6) ?
C9 H9 . 0.9300 ?
C10 C11 . 1.381(6) ?
C11 C12 . 1.375(6) ?
C11 H11 . 0.9300 ?
C12 C13 . 1.381(6) ?
C12 H12 . 0.9300 ?
C13 H13 . 0.9300 ?

loop_
_geom_hbond_atom_site_label_D
_geom_hbond_atom_site_label_H
_geom_hbond_atom_site_label_A
_geom_hbond_site_symmetry_A
_geom_hbond_distance_DH
_geom_hbond_distance_HA
_geom_hbond_distance_DA
_geom_hbond_angle_DHA
N1 H1 N3 2_574 0.86 2.40 3.236(5) 164

loop_
_cod_related_entry_id
_cod_related_entry_database
_cod_related_entry_code
1 ChemSpider 5264953
